data_1531415
loop_
_publ_author_name
'Fitz, H.'
'Bartlett, N.'
'Mueller, B.G.'
'Grandejus, O.'

_publ_section_title
;
 Einkristalluntersuchungen an Li M F6 (M = Rh, Ir), Li2 Rh F6 und K2Ir F6
;
_journal_name_full 'Zeitschrift fuer Anorganische und Allgemeine Chemie'
_journal_page_first 133
_journal_page_last 137
_journal_volume 628
_journal_year 2002
_chemical_formula_sum 'F6 Ir K2'
_chemical_name_systematic 'K2 (Ir F6)'
_space_group_IT_number 164
_symmetry_space_group_name_Hall '-P 3 2"'
_symmetry_space_group_name_H-M 'P -3 m 1'
_cell_angle_alpha 90
_cell_angle_beta 90
_cell_angle_gamma 120
_cell_formula_units_Z 1
_cell_length_a 5.7888
_cell_length_b 5.7888
_cell_length_c 4.6506
_cell_volume 134.964
_citation_journal_id_ASTM ZAACAB
_cod_data_source_file Fitz_ZAACAB_2002_974.cif
_cod_data_source_block F6Ir1K2
_cod_original_cell_volume 134.9636
_cod_original_formula_sum 'F6 Ir1 K2'
_cod_database_code 1531415

loop_
_symmetry_equiv_pos_as_xyz
x,y,z
-y,x-y,z
-x+y,-x,z
y,x,-z
-x,-x+y,-z
x-y,-y,-z
-x,-y,-z
y,-x+y,-z
x-y,x,-z
-y,-x,z
x,x-y,z
-x+y,y,z

loop_
_atom_site_label
_atom_site_type_symbol
_atom_site_fract_x
_atom_site_fract_y
_atom_site_fract_z
_atom_site_occupancy
_atom_site_U_iso_or_equiv
F1 F-1 0.1626 0.8374 0.226 1 0.0
K1 K+1 0.3333 0.6667 0.7088 1 0.0
Ir1 Ir+4 0 0 0 1 0.0
